data_7061499
loop_
_publ_author_name
'Minyaylo, E. O.'
'Kudryavtseva, A. I.'
'Zubova, V. Y.'
'Anisimov, A. A.'
'Zaitsev, A. V.'
'Ol'shevskaya, V. A.'
'Dolgushin, F. M.'
'Peregudov, A. S.'
'Muzafarov, A. M.'

_publ_section_title
;
 Synthesis of mono- and polyfunctional organosilicon derivatives of
 polyhedral carboranes for the preparation of hybrid polymer materials
;
_journal_issue 23
_journal_name_full 'New Journal of Chemistry'
_journal_page_first 11143
_journal_page_last 11148
_journal_paper_doi 10.1039/D2NJ01266A
_journal_volume 46
_journal_year 2022
_chemical_formula_moiety 'C5 H16 B10'
_chemical_formula_sum 'C5 H16 B10'
_chemical_formula_weight 184.28
_space_group_crystal_system orthorhombic
_space_group_IT_number 33
_space_group_name_Hall 'P 2c -2n'
_space_group_name_H-M_alt 'P n a 21'
_atom_sites_solution_hydrogens difmap
_audit_creation_method SHELXL-2014/7
_audit_update_record
;
2022-03-04 deposited with the CCDC.	2022-05-06 downloaded from the CCDC.
;
_cell_angle_alpha 90
_cell_angle_beta 90
_cell_angle_gamma 90
_cell_formula_units_Z 4
_cell_length_a 14.3700(8)
_cell_length_b 10.2079(6)
_cell_length_c 7.7368(5)
_cell_measurement_reflns_used 2936
_cell_measurement_temperature 120(2)
_cell_measurement_theta_max 30.59
_cell_measurement_theta_min 2.45
_cell_volume 1134.89(12)
_computing_cell_refinement 'Bruker SAINT'
_computing_data_collection 'Bruker APEX2'
_computing_data_reduction 'Bruker SAINT'
_computing_molecular_graphics 'Bruker SHELXTL'
_computing_publication_material 'Bruker SHELXTL'
_computing_structure_refinement 'SHELXL-2014/7 (Sheldrick, 2014)'
_computing_structure_solution 'SHELXS-97 (Sheldrick, 2008)'
_diffrn_ambient_temperature 120(2)
_diffrn_measured_fraction_theta_full 1.000
_diffrn_measured_fraction_theta_max 1.000
_diffrn_measurement_device_type 'Bruker APEX-II CCD'
_diffrn_measurement_method '\f and \w scans'
_diffrn_radiation_type MoK\a
_diffrn_radiation_wavelength 0.71073
_diffrn_reflns_av_R_equivalents 0.0417
_diffrn_reflns_av_unetI/netI 0.0374
_diffrn_reflns_Laue_measured_fraction_full 1.000
_diffrn_reflns_Laue_measured_fraction_max 1.000
_diffrn_reflns_limit_h_max 20
_diffrn_reflns_limit_h_min -20
_diffrn_reflns_limit_k_max 14
_diffrn_reflns_limit_k_min -14
_diffrn_reflns_limit_l_max 10
_diffrn_reflns_limit_l_min -10
_diffrn_reflns_number 13981
_diffrn_reflns_point_group_measured_fraction_full 1.000
_diffrn_reflns_point_group_measured_fraction_max 0.998
_diffrn_reflns_theta_full 25.242
_diffrn_reflns_theta_max 30.000
_diffrn_reflns_theta_min 2.447
_exptl_absorpt_coefficient_mu 0.047
_exptl_absorpt_correction_T_max 0.994
_exptl_absorpt_correction_T_min 0.935
_exptl_absorpt_correction_type multi-scan
_exptl_absorpt_process_details SADABS
_exptl_crystal_colour colourless
_exptl_crystal_density_diffrn 1.079
_exptl_crystal_description prism
_exptl_crystal_F_000 384
_exptl_crystal_size_max 0.420
_exptl_crystal_size_mid 0.160
_exptl_crystal_size_min 0.120
_refine_diff_density_max 0.259
_refine_diff_density_min -0.172
_refine_diff_density_rms 0.040
_refine_ls_extinction_method none
_refine_ls_goodness_of_fit_ref 1.020
_refine_ls_hydrogen_treatment refall
_refine_ls_matrix_type full
_refine_ls_number_parameters 200
_refine_ls_number_reflns 3282
_refine_ls_number_restraints 1
_refine_ls_restrained_S_all 1.020
_refine_ls_R_factor_all 0.0533
_refine_ls_R_factor_gt 0.0435
_refine_ls_shift/su_max 0.000
_refine_ls_shift/su_mean 0.000
_refine_ls_structure_factor_coef Fsqd
_refine_ls_weighting_details 'w=1/[\s^2^(Fo^2^)+(0.0742P)^2^] where P=(Fo^2^+2Fc^2^)/3'
_refine_ls_weighting_scheme calc
_refine_ls_wR_factor_gt 0.1074
_refine_ls_wR_factor_ref 0.1149
_reflns_Friedel_coverage 0.867
_reflns_Friedel_fraction_full 0.999
_reflns_Friedel_fraction_max 0.997
_reflns_number_gt 2853
_reflns_number_total 3282
_reflns_threshold_expression 'I > 2\s(I)'
_cod_data_source_file d2nj01266a2.cif
_cod_data_source_block ek5
_cod_depositor_comments 'Adding full bibliography for 7061499.cif.'
_cod_database_code 7061499
_shelx_shelxl_version_number 2014/7
_shelx_space_group_comment
; 
The symmetry employed for this shelxl refinement is uniquely defined 
by the following loop, which should always be used as a source of 
symmetry information in preference to the above space-group names. 
They are only intended as comments. 
;
_shelx_estimated_absorpt_t_min 0.980
_shelx_estimated_absorpt_t_max 0.994

loop_
_space_group_symop_operation_xyz
'x, y, z'
'-x, -y, z+1/2'
'x+1/2, -y+1/2, z'
'-x+1/2, y+1/2, z+1/2'

loop_
_atom_site_label
_atom_site_type_symbol
_atom_site_fract_x
_atom_site_fract_y
_atom_site_fract_z
_atom_site_U_iso_or_equiv
_atom_site_adp_type
_atom_site_occupancy
_atom_site_site_symmetry_order
_atom_site_calc_flag
_atom_site_refinement_flags_posn
_atom_site_refinement_flags_adp
_atom_site_refinement_flags_occupancy
_atom_site_disorder_assembly
_atom_site_disorder_group
C1 C 0.18104(12) 0.54321(16) 0.1705(3) 0.0238(3) Uani 1 1 d . . . . .
H1 H 0.1810(14) 0.635(2) 0.180(4) 0.029(6) Uiso 1 1 d . . . . .
C2 C 0.25899(13) 0.47279(18) 0.0494(2) 0.0212(4) Uani 1 1 d . . . . .
H2 H 0.2958(17) 0.531(2) -0.016(4) 0.035(7) Uiso 1 1 d . . . . .
B3 B 0.27592(15) 0.4737(2) 0.2690(3) 0.0230(4) Uani 1 1 d . . . . .
H3 H 0.3281(17) 0.537(2) 0.312(3) 0.031(6) Uiso 1 1 d . . . . .
B4 B 0.16126(15) 0.4586(2) 0.3552(3) 0.0215(4) Uani 1 1 d . . . . .
H4 H 0.1462(18) 0.508(2) 0.470(4) 0.038(7) Uiso 1 1 d . . . . .
B5 B 0.08135(13) 0.4554(2) 0.1796(3) 0.0251(4) Uani 1 1 d . . . . .
H5 H 0.0182(16) 0.509(2) 0.189(3) 0.030(6) Uiso 1 1 d . . . . .
B6 B 0.14511(15) 0.4682(2) -0.0170(3) 0.0284(5) Uani 1 1 d . . . . .
H6 H 0.1264(17) 0.531(2) -0.121(3) 0.032(6) Uiso 1 1 d . . . . .
B7 B 0.29901(14) 0.3330(2) 0.1411(3) 0.0258(4) Uani 1 1 d . . . . .
H7 H 0.3686(18) 0.312(2) 0.112(3) 0.031(6) Uiso 1 1 d . . . . .
B8 B 0.23489(15) 0.3199(2) 0.3371(3) 0.0221(4) Uani 1 1 d . . . . .
H8 H 0.2644(17) 0.271(2) 0.449(3) 0.030(6) Uiso 1 1 d . . . . .
B9 B 0.11361(14) 0.30591(19) 0.2846(3) 0.0199(4) Uani 1 1 d . . . . .
B10 B 0.10472(15) 0.3142(2) 0.0529(3) 0.0258(4) Uani 1 1 d . . . . .
H10 H 0.046(2) 0.272(3) -0.020(5) 0.053(8) Uiso 1 1 d . . . . .
B11 B 0.21853(16) 0.3299(2) -0.0339(3) 0.0272(5) Uani 1 1 d . . . . .
H11 H 0.2419(16) 0.302(2) -0.162(4) 0.030(6) Uiso 1 1 d . . . . .
B12 B 0.19982(14) 0.22942(18) 0.1513(3) 0.0253(4) Uani 1 1 d . . . . .
H12 H 0.2101(15) 0.123(2) 0.147(4) 0.037(6) Uiso 1 1 d . . . . .
C13 C 0.04233(14) 0.22378(19) 0.3943(3) 0.0266(4) Uani 1 1 d . . . . .
H13A H -0.007(2) 0.186(3) 0.344(4) 0.045(7) Uiso 1 1 d . . . . .
C14 C 0.03989(12) 0.21089(18) 0.5644(3) 0.0233(4) Uani 1 1 d . . . . .
H14A H 0.0843(17) 0.263(2) 0.633(4) 0.034(6) Uiso 1 1 d . . . . .
C15 C -0.02917(14) 0.1303(2) 0.6629(3) 0.0324(4) Uani 1 1 d . . . . .
H15A H -0.075(2) 0.090(3) 0.583(4) 0.051(8) Uiso 1 1 d . . . . .
H15B H -0.002(2) 0.067(3) 0.733(4) 0.051(8) Uiso 1 1 d . . . . .
H15C H -0.069(3) 0.182(3) 0.747(4) 0.067(11) Uiso 1 1 d . . . . .

loop_
_atom_site_aniso_label
_atom_site_aniso_U_11
_atom_site_aniso_U_22
_atom_site_aniso_U_33
_atom_site_aniso_U_23
_atom_site_aniso_U_13
_atom_site_aniso_U_12
C1 0.0255(8) 0.0200(7) 0.0258(8) 0.0013(8) 0.0046(8) 0.0012(6)
C2 0.0201(8) 0.0256(8) 0.0178(8) -0.0007(7) 0.0015(7) -0.0040(7)
B3 0.0214(9) 0.0281(10) 0.0195(9) -0.0015(8) -0.0015(8) -0.0048(8)
B4 0.0251(9) 0.0212(9) 0.0183(10) -0.0032(7) 0.0039(7) -0.0046(8)
B5 0.0186(9) 0.0306(9) 0.0261(10) 0.0048(9) 0.0011(8) 0.0011(7)
B6 0.0221(10) 0.0405(12) 0.0225(10) 0.0068(10) -0.0024(8) -0.0023(8)
B7 0.0211(9) 0.0272(9) 0.0292(11) -0.0014(8) 0.0014(9) 0.0034(8)
B8 0.0234(9) 0.0234(10) 0.0194(9) 0.0024(8) -0.0043(8) -0.0007(8)
B9 0.0219(9) 0.0208(10) 0.0170(9) -0.0026(7) -0.0001(7) -0.0025(8)
B10 0.0237(9) 0.0372(12) 0.0166(9) -0.0025(9) -0.0015(8) -0.0096(8)
B11 0.0295(10) 0.0344(11) 0.0177(9) -0.0059(9) 0.0035(8) -0.0071(9)
B12 0.0294(10) 0.0201(8) 0.0263(10) -0.0065(9) 0.0032(9) -0.0013(7)
C13 0.0284(9) 0.0272(9) 0.0241(9) -0.0032(7) -0.0010(8) -0.0095(8)
C14 0.0204(8) 0.0256(8) 0.0238(9) 0.0012(7) -0.0004(7) -0.0026(6)
C15 0.0280(9) 0.0395(10) 0.0296(9) 0.0109(10) -0.0019(9) -0.0064(8)

loop_
_atom_type_symbol
_atom_type_description
_atom_type_scat_dispersion_real
_atom_type_scat_dispersion_imag
_atom_type_scat_source
C C 0.0033 0.0016 'International Tables Vol C Tables 4.2.6.8 and 6.1.1.4'
H H 0.0000 0.0000 'International Tables Vol C Tables 4.2.6.8 and 6.1.1.4'
B B 0.0013 0.0007 'International Tables Vol C Tables 4.2.6.8 and 6.1.1.4'

loop_
_geom_angle_atom_site_label_1
_geom_angle_atom_site_label_2
_geom_angle_atom_site_label_3
_geom_angle
_geom_angle_site_symmetry_1
_geom_angle_site_symmetry_3
_geom_angle_publ_flag
C2 C1 B5 111.89(14) . . ?
C2 C1 B4 112.08(14) . . ?
B5 C1 B4 63.40(13) . . ?
C2 C1 B3 61.72(11) . . ?
B5 C1 B3 115.80(14) . . ?
B4 C1 B3 63.10(13) . . ?
C2 C1 B6 61.60(13) . . ?
B5 C1 B6 62.93(13) . . ?
B4 C1 B6 115.73(13) . . ?
B3 C1 B6 115.42(14) . . ?
C2 C1 H1 119.2(15) . . ?
B5 C1 H1 121.6(13) . . ?
B4 C1 H1 116.0(17) . . ?
B3 C1 H1 112.1(14) . . ?
B6 C1 H1 120.9(17) . . ?
C1 C2 B7 111.38(15) . . ?
C1 C2 B11 111.25(14) . . ?
B7 C2 B11 63.35(13) . . ?
C1 C2 B6 61.84(13) . . ?
B7 C2 B6 115.21(14) . . ?
B11 C2 B6 62.36(13) . . ?
C1 C2 B3 61.67(13) . . ?
B7 C2 B3 62.73(13) . . ?
B11 C2 B3 115.41(16) . . ?
B6 C2 B3 115.58(15) . . ?
C1 C2 H2 114.5(15) . . ?
B7 C2 H2 124.4(15) . . ?
B11 C2 H2 122.2(17) . . ?
B6 C2 H2 113.2(16) . . ?
B3 C2 H2 116.5(17) . . ?
C1 B3 C2 56.61(12) . . ?
C1 B3 B8 103.65(14) . . ?
C2 B3 B8 104.15(15) . . ?
C1 B3 B7 103.62(15) . . ?
C2 B3 B7 58.03(13) . . ?
B8 B3 B7 60.49(13) . . ?
C1 B3 B4 57.86(12) . . ?
C2 B3 B4 103.80(15) . . ?
B8 B3 B4 60.06(12) . . ?
B7 B3 B4 108.11(15) . . ?
C1 B3 H3 117.4(13) . . ?
C2 B3 H3 115.1(14) . . ?
B8 B3 H3 134.0(13) . . ?
B7 B3 H3 122.9(13) . . ?
B4 B3 H3 126.6(14) . . ?
C1 B4 B8 103.91(14) . . ?
C1 B4 B5 58.23(11) . . ?
B8 B4 B5 108.09(14) . . ?
C1 B4 B3 59.05(11) . . ?
B8 B4 B3 59.22(12) . . ?
B5 B4 B3 108.20(14) . . ?
C1 B4 B9 104.53(14) . . ?
B8 B4 B9 60.57(12) . . ?
B5 B4 B9 60.22(11) . . ?
B3 B4 B9 108.35(14) . . ?
C1 B4 H4 120.2(14) . . ?
B8 B4 H4 125.3(15) . . ?
B5 B4 H4 121.6(14) . . ?
B3 B4 H4 117.8(14) . . ?
B9 B4 H4 127.1(14) . . ?
C1 B5 B10 104.29(14) . . ?
C1 B5 B4 58.37(12) . . ?
B10 B5 B4 108.34(14) . . ?
C1 B5 B6 59.31(13) . . ?
B10 B5 B6 59.35(13) . . ?
B4 B5 B6 108.60(13) . . ?
C1 B5 B9 104.57(13) . . ?
B10 B5 B9 60.63(11) . . ?
B4 B5 B9 60.13(11) . . ?
B6 B5 B9 108.48(14) . . ?
C1 B5 H5 116.9(12) . . ?
B10 B5 H5 128.1(14) . . ?
B4 B5 H5 119.4(14) . . ?
B6 B5 H5 117.3(14) . . ?
B9 B5 H5 129.1(13) . . ?
C2 B6 C1 56.56(11) . . ?
C2 B6 B10 104.29(15) . . ?
C1 B6 B10 103.74(16) . . ?
C2 B6 B11 58.30(12) . . ?
C1 B6 B11 103.82(15) . . ?
B10 B6 B11 60.43(13) . . ?
C2 B6 B5 103.71(15) . . ?
C1 B6 B5 57.76(12) . . ?
B10 B6 B5 60.16(13) . . ?
B11 B6 B5 108.17(15) . . ?
C2 B6 H6 116.9(14) . . ?
C1 B6 H6 116.5(14) . . ?
B10 B6 H6 133.4(14) . . ?
B11 B6 H6 125.2(14) . . ?
B5 B6 H6 124.0(14) . . ?
C2 B7 B3 59.24(11) . . ?
C2 B7 B12 104.33(14) . . ?
B3 B7 B12 107.85(14) . . ?
C2 B7 B8 104.12(14) . . ?
B3 B7 B8 59.24(12) . . ?
B12 B7 B8 60.14(13) . . ?
C2 B7 B11 58.40(12) . . ?
B3 B7 B11 108.46(15) . . ?
B12 B7 B11 60.17(13) . . ?
B8 B7 B11 108.09(14) . . ?
C2 B7 H7 114.1(13) . . ?
B3 B7 H7 117.9(13) . . ?
B12 B7 H7 130.6(13) . . ?
B8 B7 H7 131.5(13) . . ?
B11 B7 H7 116.8(13) . . ?
B3 B8 B4 60.72(12) . . ?
B3 B8 B7 60.27(12) . . ?
B4 B8 B7 108.46(14) . . ?
B3 B8 B12 108.43(15) . . ?
B4 B8 B12 107.99(15) . . ?
B7 B8 B12 59.84(12) . . ?
B3 B8 B9 109.21(14) . . ?
B4 B8 B9 60.14(12) . . ?
B7 B8 B9 108.39(15) . . ?
B12 B8 B9 60.08(11) . . ?
B3 B8 H8 121.4(13) . . ?
B4 B8 H8 122.6(13) . . ?
B7 B8 H8 120.8(13) . . ?
B12 B8 H8 120.9(13) . . ?
B9 B8 H8 121.4(13) . . ?
C13 B9 B4 123.32(16) . . ?
C13 B9 B5 122.06(16) . . ?
B4 B9 B5 59.65(12) . . ?
C13 B9 B12 121.93(15) . . ?
B4 B9 B12 106.92(14) . . ?
B5 B9 B12 106.85(14) . . ?
C13 B9 B8 123.54(17) . . ?
B4 B9 B8 59.29(12) . . ?
B5 B9 B8 106.63(13) . . ?
B12 B9 B8 59.58(12) . . ?
C13 B9 B10 121.12(16) . . ?
B4 B9 B10 106.89(15) . . ?
B5 B9 B10 59.29(13) . . ?
B12 B9 B10 59.75(13) . . ?
B8 B9 B10 106.91(14) . . ?
B6 B10 B5 60.49(13) . . ?
B6 B10 B11 59.97(13) . . ?
B5 B10 B11 108.07(15) . . ?
B6 B10 B12 108.13(14) . . ?
B5 B10 B12 107.59(15) . . ?
B11 B10 B12 60.05(13) . . ?
B6 B10 B9 108.95(17) . . ?
B5 B10 B9 60.08(13) . . ?
B11 B10 B9 108.41(16) . . ?
B12 B10 B9 59.89(13) . . ?
B6 B10 H10 116.5(16) . . ?
B5 B10 H10 117.3(15) . . ?
B11 B10 H10 123.0(18) . . ?
B12 B10 H10 127.6(15) . . ?
B9 B10 H10 123.1(18) . . ?
C2 B11 B6 59.34(13) . . ?
C2 B11 B10 104.44(16) . . ?
B6 B11 B10 59.60(13) . . ?
C2 B11 B7 58.25(12) . . ?
B6 B11 B7 108.51(16) . . ?
B10 B11 B7 108.19(15) . . ?
C2 B11 B12 103.93(15) . . ?
B6 B11 B12 108.05(16) . . ?
B10 B11 B12 60.33(12) . . ?
B7 B11 B12 59.78(12) . . ?
C2 B11 H11 118.0(12) . . ?
B6 B11 H11 117.7(13) . . ?
B10 B11 H11 127.3(13) . . ?
B7 B11 H11 119.9(13) . . ?
B12 B11 H11 128.8(12) . . ?
B7 B12 B8 60.02(12) . . ?
B7 B12 B11 60.05(12) . . ?
B8 B12 B11 107.91(13) . . ?
B7 B12 B10 107.83(15) . . ?
B8 B12 B10 107.99(14) . . ?
B11 B12 B10 59.61(13) . . ?
B7 B12 B9 108.75(14) . . ?
B8 B12 B9 60.34(12) . . ?
B11 B12 B9 108.43(15) . . ?
B10 B12 B9 60.36(11) . . ?
B7 B12 H12 118.6(12) . . ?
B8 B12 H12 120.0(17) . . ?
B11 B12 H12 121.6(17) . . ?
B10 B12 H12 124.7(14) . . ?
B9 B12 H12 122.9(15) . . ?
C14 C13 B9 127.38(18) . . ?
C14 C13 H13A 111(2) . . ?
B9 C13 H13A 121(2) . . ?
C13 C14 C15 125.31(18) . . ?
C13 C14 H14A 117.9(15) . . ?
C15 C14 H14A 116.7(15) . . ?
C14 C15 H15A 110.5(18) . . ?
C14 C15 H15B 113.5(19) . . ?
H15A C15 H15B 111(3) . . ?
C14 C15 H15C 114(2) . . ?
H15A C15 H15C 104(2) . . ?
H15B C15 H15C 103(3) . . ?

loop_
_geom_bond_atom_site_label_1
_geom_bond_atom_site_label_2
_geom_bond_distance
_geom_bond_site_symmetry_2
_geom_bond_publ_flag
C1 C2 1.628(3) . ?
C1 B5 1.691(3) . ?
C1 B4 1.694(3) . ?
C1 B3 1.716(3) . ?
C1 B6 1.720(3) . ?
C1 H1 0.94(2) . ?
C2 B7 1.695(3) . ?
C2 B11 1.697(3) . ?
C2 B6 1.716(3) . ?
C2 B3 1.717(3) . ?
C2 H2 0.94(3) . ?
B3 B8 1.757(3) . ?
B3 B7 1.776(3) . ?
B3 B4 1.784(3) . ?
B3 H3 1.04(2) . ?
B4 B8 1.772(3) . ?
B4 B5 1.779(3) . ?
B4 B9 1.788(3) . ?
B4 H4 1.04(3) . ?
B5 B10 1.775(3) . ?
B5 B6 1.781(3) . ?
B5 B9 1.789(3) . ?
B5 H5 1.06(2) . ?
B6 B10 1.760(3) . ?
B6 B11 1.767(4) . ?
B6 H6 1.06(3) . ?
B7 B12 1.776(3) . ?
B7 B8 1.780(3) . ?
B7 B11 1.781(3) . ?
B7 H7 1.05(3) . ?
B8 B12 1.782(3) . ?
B8 B9 1.795(3) . ?
B8 H8 1.09(3) . ?
B9 C13 1.572(3) . ?
B9 B12 1.791(3) . ?
B9 B10 1.799(3) . ?
B10 B11 1.775(3) . ?
B10 B12 1.788(3) . ?
B10 H10 1.10(3) . ?
B11 B12 1.783(3) . ?
B11 H11 1.09(3) . ?
B12 H12 1.09(3) . ?
C13 C14 1.324(3) . ?
C13 H13A 0.90(3) . ?
C14 C15 1.497(3) . ?
C14 H14A 0.99(3) . ?
C15 H15A 0.99(3) . ?
C15 H15B 0.93(3) . ?
C15 H15C 1.02(4) . ?
